data_4065515
loop_
_publ_author_name
'Meyer, Steffen'
'Orben, Claudia Manuela'
'Demeshko, Serhiy'
'Dechert, Sebastian'
'Meyer, Franc'

_publ_section_title
;
 Synthesis and Characterization of Di- and Tetracarbene Iron(II) Complexes
 with Chelating N-Heterocyclic Carbene Ligands and Their Application in
 Aryl Grignard--Alkyl Halide Cross-Coupling
;
_journal_issue 24
_journal_name_full Organometallics
_journal_page_first 6692
_journal_paper_doi 10.1021/om200870w
_journal_volume 30
_journal_year 2011
_chemical_formula_moiety 'C26 H38 Fe N10 2+, C2 H3 N, Br4 Fe 2-'
_chemical_formula_sum 'C28 H41 Br4 Fe2 N11'
_chemical_formula_weight 963.06
_chemical_name_systematic
;
 ?
;
_space_group_IT_number 40
_symmetry_cell_setting orthorhombic
_symmetry_space_group_name_Hall 'A 2 -2a'
_symmetry_space_group_name_H-M 'A m a 2'
_atom_sites_solution_hydrogens geom
_atom_sites_solution_primary direct
_atom_sites_solution_secondary difmap
_audit_creation_method SHELXL-97
_cell_angle_alpha 90.00
_cell_angle_beta 90.00
_cell_angle_gamma 90.00
_cell_formula_units_Z 4
_cell_length_a 20.7070(7)
_cell_length_b 13.3160(3)
_cell_length_c 13.8370(3)
_cell_measurement_reflns_used 24323
_cell_measurement_temperature 133(2)
_cell_measurement_theta_max 26.74
_cell_measurement_theta_min 1.97
_cell_volume 3815.34(18)
_computing_cell_refinement 'X-AREA (Stoe & Cie, 2002)'
_computing_data_collection 'X-AREA (Stoe & Cie, 2002)'
_computing_data_reduction 'X-AREA (Stoe & Cie, 2002)'
_computing_molecular_graphics 'DIAMOND (Brandenburg, 2001)'
_computing_publication_material 'SHELXL-97 (Sheldrick, 1997)'
_computing_structure_refinement 'SHELXL-97 (Sheldrick, 1997)'
_computing_structure_solution 'SHELXS-97 (Sheldrick, 1990)'
_diffrn_ambient_temperature 133(2)
_diffrn_measured_fraction_theta_full 0.997
_diffrn_measured_fraction_theta_max 0.997
_diffrn_measurement_device_type 'Stoe IPDS II'
_diffrn_measurement_method \w
_diffrn_radiation_monochromator graphite
_diffrn_radiation_source 'fine-focus sealed tube'
_diffrn_radiation_type MoK\a
_diffrn_radiation_wavelength 0.71073
_diffrn_reflns_av_R_equivalents 0.0638
_diffrn_reflns_av_sigmaI/netI 0.0314
_diffrn_reflns_limit_h_max 26
_diffrn_reflns_limit_h_min -26
_diffrn_reflns_limit_k_max 15
_diffrn_reflns_limit_k_min -16
_diffrn_reflns_limit_l_max 17
_diffrn_reflns_limit_l_min -17
_diffrn_reflns_number 24323
_diffrn_reflns_theta_full 26.74
_diffrn_reflns_theta_max 26.74
_diffrn_reflns_theta_min 1.97
_exptl_absorpt_coefficient_mu 4.984
_exptl_absorpt_correction_T_max 0.5617
_exptl_absorpt_correction_T_min 0.3160
_exptl_absorpt_correction_type numerical
_exptl_absorpt_process_details 'X-RED (Stoe & Cie, 2002)'
_exptl_crystal_colour yellow
_exptl_crystal_density_diffrn 1.677
_exptl_crystal_density_method 'not measured'
_exptl_crystal_description block
_exptl_crystal_F_000 1912
_exptl_crystal_size_max 0.29
_exptl_crystal_size_mid 0.23
_exptl_crystal_size_min 0.15
_refine_diff_density_max 0.832
_refine_diff_density_min -0.819
_refine_diff_density_rms 0.093
_refine_ls_abs_structure_details 'Flack H D (1983), Acta Cryst. A39, 876-881'
_refine_ls_abs_structure_Flack 0.020(10)
_refine_ls_extinction_method none
_refine_ls_goodness_of_fit_ref 1.059
_refine_ls_hydrogen_treatment constr
_refine_ls_matrix_type full
_refine_ls_number_parameters 217
_refine_ls_number_reflns 4160
_refine_ls_number_restraints 1
_refine_ls_restrained_S_all 1.059
_refine_ls_R_factor_all 0.0326
_refine_ls_R_factor_gt 0.0312
_refine_ls_shift/su_max 0.000
_refine_ls_shift/su_mean 0.000
_refine_ls_structure_factor_coef Fsqd
_refine_ls_weighting_details 'calc w=1/[\s^2^(Fo^2^)+(0.0363P)^2^+10.3105P] where P=(Fo^2^+2Fc^2^)/3'
_refine_ls_weighting_scheme calc
_refine_ls_wR_factor_gt 0.0762
_refine_ls_wR_factor_ref 0.0769
_reflns_number_gt 4035
_reflns_number_total 4160
_reflns_threshold_expression >2sigma(I)
_cod_data_source_file om200870w_si_002.cif
_cod_data_source_block co3-26
_cod_depositor_comments
;
The following automatic conversions were performed:

'_symmetry_cell_setting' value 'Orthorhombic' changed to
'orthorhombic' according to
/home/saulius/struct/CIF-dictionaries/cif_core.dic dictionary named
'cif_core.dic' version 2.4.1 from 2010-06-29.

Automatic conversion script
Id: cif_fix_values 1715 2011-07-08 13:25:40Z adriana 
;
_cod_database_code 4065515

loop_
_symmetry_equiv_pos_as_xyz
'x, y, z'
'-x, -y, z'
'-x+1/2, y, z'
'x+1/2, -y, z'
'x, y+1/2, z+1/2'
'-x, -y+1/2, z+1/2'
'-x+1/2, y+1/2, z+1/2'
'x+1/2, -y+1/2, z+1/2'

loop_
_atom_site_label
_atom_site_type_symbol
_atom_site_fract_x
_atom_site_fract_y
_atom_site_fract_z
_atom_site_U_iso_or_equiv
_atom_site_adp_type
_atom_site_occupancy
_atom_site_symmetry_multiplicity
_atom_site_calc_flag
_atom_site_refinement_flags
Fe1 Fe 0.5000 0.5000 0.55087(5) 0.01916(14) Uani 1 2 d S
N1 N 0.61635(15) 0.4341(2) 0.4478(2) 0.0224(6) Uani 1 1 d .
N2 N 0.57467(16) 0.5555(2) 0.3679(2) 0.0233(6) Uani 1 1 d .
N3 N 0.56577(14) 0.3042(2) 0.5385(3) 0.0278(6) Uani 1 1 d .
N4 N 0.46608(16) 0.2762(2) 0.5666(2) 0.0260(7) Uani 1 1 d .
N5 N 0.5650(2) 0.5002(3) 0.6554(2) 0.0273(7) Uani 1 1 d .
C1 C 0.5662(2) 0.5015(3) 0.4507(2) 0.0200(7) Uani 1 1 d .
C2 C 0.6275(2) 0.5215(3) 0.3152(3) 0.0326(9) Uani 1 1 d .
H2 H 0.6421 0.5469 0.2565 0.080 Uiso 1 1 calc R
C3 C 0.6533(2) 0.4446(4) 0.3654(3) 0.0317(9) Uani 1 1 d .
H3 H 0.6890 0.4062 0.3479 0.080 Uiso 1 1 calc R
C4 C 0.62667(19) 0.3560(3) 0.5188(3) 0.0292(8) Uani 1 1 d .
H4A H 0.6433 0.3852 0.5780 0.080 Uiso 1 1 calc R
H4B H 0.6583 0.3083 0.4948 0.080 Uiso 1 1 calc R
C5 C 0.50813(16) 0.3530(3) 0.5536(3) 0.0242(7) Uani 1 1 d .
C6 C 0.5586(2) 0.2006(3) 0.5407(4) 0.0364(8) Uani 1 1 d .
H6 H 0.5908 0.1529 0.5316 0.080 Uiso 1 1 calc R
C7 C 0.4961(2) 0.1830(3) 0.5586(3) 0.0350(9) Uani 1 1 d .
H7 H 0.4765 0.1204 0.5645 0.080 Uiso 1 1 calc R
C8 C 0.5324(2) 0.6345(3) 0.3289(3) 0.0308(9) Uani 1 1 d .
H8A H 0.4975 0.6465 0.3743 0.080 Uiso 1 1 calc R
H8B H 0.5134 0.6110 0.2690 0.080 Uiso 1 1 calc R
C9 C 0.5673(2) 0.7323(4) 0.3102(4) 0.0385(10) Uani 1 1 d .
H9A H 0.5855 0.7567 0.3696 0.080 Uiso 1 1 calc R
H9B H 0.5374 0.7808 0.2852 0.080 Uiso 1 1 calc R
H9C H 0.6012 0.7214 0.2641 0.080 Uiso 1 1 calc R
C10 C 0.3969(2) 0.2866(3) 0.5871(3) 0.0292(8) Uani 1 1 d .
H10A H 0.3727 0.2429 0.5442 0.080 Uiso 1 1 calc R
H10B H 0.3837 0.3552 0.5743 0.080 Uiso 1 1 calc R
C11 C 0.3811(3) 0.2602(4) 0.6912(3) 0.0387(10) Uani 1 1 d .
H11A H 0.3873 0.1895 0.7010 0.080 Uiso 1 1 calc R
H11B H 0.3370 0.2773 0.7045 0.080 Uiso 1 1 calc R
H11C H 0.4090 0.2971 0.7337 0.080 Uiso 1 1 calc R
C12 C 0.6012(2) 0.4911(3) 0.7156(3) 0.0336(10) Uani 1 1 d .
C13 C 0.6523(3) 0.4761(4) 0.7868(4) 0.0522(15) Uani 1 1 d .
H12A H 0.6718 0.4115 0.7770 0.080 Uiso 1 1 calc R
H12B H 0.6343 0.4793 0.8506 0.080 Uiso 1 1 calc R
H12C H 0.6844 0.5276 0.7796 0.080 Uiso 1 1 calc R
N6 N 0.7500 0.5440(6) 0.5786(6) 0.065(2) Uani 1 2 d S
C21 C 0.7500 0.6046(6) 0.5223(5) 0.0443(16) Uani 1 2 d S
C22 C 0.7500 0.6831(8) 0.4496(6) 0.061(2) Uani 1 2 d S
H22A H 0.7929 0.6911 0.4243 0.080 Uiso 0.50 1 calc PR
H22B H 0.7360 0.7451 0.4782 0.080 Uiso 0.50 1 calc PR
H22C H 0.7211 0.6650 0.3982 0.080 Uiso 0.50 1 calc PR
Fe2 Fe 0.7500 0.08556(5) 0.54619(6) 0.02211(14) Uani 1 2 d S
Br1 Br 0.65710(2) -0.02754(3) 0.55171(3) 0.03686(11) Uani 1 1 d .
Br2 Br 0.7500 0.21022(5) 0.67588(4) 0.03388(15) Uani 1 2 d S
Br3 Br 0.7500 0.18752(4) 0.39665(3) 0.02470(12) Uani 1 2 d S

loop_
_atom_site_aniso_label
_atom_site_aniso_U_11
_atom_site_aniso_U_22
_atom_site_aniso_U_33
_atom_site_aniso_U_23
_atom_site_aniso_U_13
_atom_site_aniso_U_12
Fe1 0.0156(3) 0.0234(3) 0.0185(3) 0.000 0.000 -0.0001(2)
N1 0.0167(14) 0.0263(15) 0.0242(15) -0.0019(12) 0.0059(12) 0.0005(12)
N2 0.0200(15) 0.0248(15) 0.0250(15) 0.0000(12) 0.0028(12) -0.0022(12)
N3 0.0208(13) 0.0261(14) 0.0364(15) -0.0002(14) -0.0006(16) 0.0031(12)
N4 0.0261(16) 0.0249(15) 0.0269(16) -0.0014(12) -0.0032(13) -0.0006(13)
N5 0.0301(19) 0.0269(16) 0.0250(16) -0.0002(13) -0.0012(14) -0.0055(14)
C1 0.0165(17) 0.0219(17) 0.0216(16) -0.0017(13) -0.0005(13) 0.0005(14)
C2 0.031(2) 0.038(2) 0.0293(19) -0.0012(16) 0.0101(17) -0.0028(19)
C3 0.027(2) 0.038(2) 0.0305(19) -0.0087(17) 0.0098(16) 0.0028(18)
C4 0.0236(18) 0.032(2) 0.032(2) 0.0027(15) 0.0010(14) 0.0060(16)
C5 0.0210(15) 0.0298(17) 0.0220(15) 0.0020(16) 0.0003(15) -0.0010(14)
C6 0.0366(19) 0.0269(18) 0.046(2) -0.0004(19) 0.004(2) 0.0031(17)
C7 0.034(2) 0.0250(18) 0.046(2) 0.0062(19) -0.0021(18) -0.0003(16)
C8 0.028(2) 0.036(2) 0.0282(18) 0.0091(16) -0.0029(16) -0.0025(17)
C9 0.040(3) 0.034(2) 0.042(2) 0.0104(18) 0.002(2) -0.006(2)
C10 0.0221(19) 0.034(2) 0.0320(19) -0.0002(15) -0.0010(15) -0.0041(16)
C11 0.044(3) 0.039(2) 0.034(2) 0.0044(18) 0.0098(18) -0.004(2)
C12 0.043(3) 0.029(2) 0.0286(19) 0.0052(17) -0.0083(18) -0.0088(19)
C13 0.058(4) 0.051(3) 0.047(3) 0.010(2) -0.026(3) -0.009(3)
N6 0.066(5) 0.063(5) 0.067(5) -0.003(4) 0.000 0.000
C21 0.033(3) 0.060(5) 0.039(4) -0.012(3) 0.000 0.000
C22 0.047(4) 0.093(7) 0.043(4) -0.007(4) 0.000 0.000
Fe2 0.0236(3) 0.0202(3) 0.0226(3) 0.0006(3) 0.000 0.000
Br1 0.0374(2) 0.0324(2) 0.0409(2) 0.00222(19) 0.0014(2) -0.01299(16)
Br2 0.0498(4) 0.0283(3) 0.0235(2) -0.0038(2) 0.000 0.000
Br3 0.0307(3) 0.0221(2) 0.0213(2) 0.0010(2) 0.000 0.000

loop_
_atom_type_symbol
_atom_type_description
_atom_type_scat_dispersion_real
_atom_type_scat_dispersion_imag
_atom_type_scat_source
C C 0.0033 0.0016 'International Tables Vol C Tables 4.2.6.8 and 6.1.1.4'
H H 0.0000 0.0000 'International Tables Vol C Tables 4.2.6.8 and 6.1.1.4'
N N 0.0061 0.0033 'International Tables Vol C Tables 4.2.6.8 and 6.1.1.4'
Br Br -0.2901 2.4595 'International Tables Vol C Tables 4.2.6.8 and 6.1.1.4'
Fe Fe 0.3463 0.8444 'International Tables Vol C Tables 4.2.6.8 and 6.1.1.4'

loop_
_geom_angle_atom_site_label_1
_geom_angle_atom_site_label_2
_geom_angle_atom_site_label_3
_geom_angle
_geom_angle_site_symmetry_1
_geom_angle_site_symmetry_3
C1 Fe1 C1 89.4(2) 2_665 .
C1 Fe1 C5 87.93(15) 2_665 2_665
C1 Fe1 C5 93.64(15) . 2_665
C1 Fe1 C5 93.64(15) 2_665 .
C1 Fe1 C5 87.92(15) . .
C5 Fe1 C5 177.8(2) 2_665 .
C1 Fe1 N5 178.17(18) 2_665 .
C1 Fe1 N5 92.36(13) . .
C5 Fe1 N5 92.46(15) 2_665 .
C5 Fe1 N5 85.93(15) . .
C1 Fe1 N5 92.36(13) 2_665 2_665
C1 Fe1 N5 178.17(18) . 2_665
C5 Fe1 N5 85.93(15) 2_665 2_665
C5 Fe1 N5 92.46(15) . 2_665
N5 Fe1 N5 85.9(2) . 2_665
C1 N1 C3 112.1(3) . .
C1 N1 C4 124.2(3) . .
C3 N1 C4 123.5(3) . .
C1 N2 C2 111.7(3) . .
C1 N2 C8 127.5(3) . .
C2 N2 C8 120.6(3) . .
C5 N3 C6 111.9(3) . .
C5 N3 C4 123.6(3) . .
C6 N3 C4 124.4(3) . .
C5 N4 C7 112.0(3) . .
C5 N4 C10 125.5(3) . .
C7 N4 C10 122.4(3) . .
C12 N5 Fe1 173.7(4) . .
N2 C1 N1 102.9(3) . .
N2 C1 Fe1 133.8(3) . .
N1 C1 Fe1 123.0(3) . .
C3 C2 N2 106.8(4) . .
C2 C3 N1 106.4(4) . .
N1 C4 N3 109.7(3) . .
N4 C5 N3 102.8(3) . .
N4 C5 Fe1 134.4(3) . .
N3 C5 Fe1 122.8(3) . .
C7 C6 N3 106.4(4) . .
C6 C7 N4 106.9(4) . .
N2 C8 C9 113.2(4) . .
N4 C10 C11 111.8(4) . .
N5 C12 C13 174.7(6) . .
N6 C21 C22 180.0(9) . .
Br1 Fe2 Br1 103.82(3) . 3_655
Br1 Fe2 Br2 113.30(3) . .
Br1 Fe2 Br2 113.30(3) 3_655 .
Br1 Fe2 Br3 111.35(3) . .
Br1 Fe2 Br3 111.35(3) 3_655 .
Br2 Fe2 Br3 103.96(3) . .

loop_
_geom_bond_atom_site_label_1
_geom_bond_atom_site_label_2
_geom_bond_distance
_geom_bond_site_symmetry_2
Fe1 C1 1.950(4) 2_665
Fe1 C1 1.950(4) .
Fe1 C5 1.965(4) 2_665
Fe1 C5 1.965(4) .
Fe1 N5 1.975(4) .
Fe1 N5 1.975(4) 2_665
N1 C1 1.373(5) .
N1 C3 1.381(5) .
N1 C4 1.447(5) .
N2 C1 1.364(5) .
N2 C2 1.390(5) .
N2 C8 1.471(5) .
N3 C5 1.375(4) .
N3 C6 1.388(5) .
N3 C4 1.463(5) .
N4 C5 1.356(5) .
N4 C7 1.393(5) .
N4 C10 1.466(5) .
N5 C12 1.128(6) .
C2 C3 1.348(7) .
C6 C7 1.338(6) .
C8 C9 1.512(6) .
C10 C11 1.518(5) .
C12 C13 1.459(7) .
N6 C21 1.121(11) .
C21 C22 1.451(13) .
Fe2 Br1 2.4443(5) .
Fe2 Br1 2.4444(5) 3_655
Fe2 Br2 2.4445(9) .
Fe2 Br3 2.4749(9) .
